data_7000440
loop_
_publ_author_name
'Kirchmann, Marius'
'G\"adt, Torben'
'Schappacher, Falko M.'
'P\"ottgen, Rainer'
'Weigend, Florian'
'Wesemann, Lars'

_publ_section_title
;
 Partial double bond character in chalcogen compounds of
 stanna-closo-dodecaborate
;
_journal_coden_ASTM DTARAF
_journal_issue 6
_journal_name_full 'Dalton Transactions'
_journal_page_first 1055
_journal_page_last 1062
_journal_paper_doi 10.1039/b814936d
_journal_year 2009
_chemical_formula_moiety 'B11 H11 S Sn, 2(C6 H16 N), C2 H3 N'
_chemical_formula_sum 'C14 H46 B11 N3 S Sn'
_chemical_formula_weight 526.23
_space_group_IT_number 19
_symmetry_cell_setting orthorhombic
_symmetry_space_group_name_Hall 'P 2ac 2ab'
_symmetry_space_group_name_H-M 'P 21 21 21'
_atom_sites_solution_hydrogens geom
_atom_sites_solution_primary direct
_atom_sites_solution_secondary difmap
_audit_creation_method SHELXL-97
_cell_angle_alpha 90.00
_cell_angle_beta 90.00
_cell_angle_gamma 90.00
_cell_formula_units_Z 4
_cell_length_a 10.2441(4)
_cell_length_b 13.3733(6)
_cell_length_c 20.4625(12)
_cell_measurement_temperature 173(2)
_cell_volume 2803.3(2)
_computing_cell_refinement 'Stoe X-Area 1.26'
_computing_data_collection 'Stoe X-Area 1.26'
_computing_data_reduction 'SToe X-Area 1.26'
_computing_molecular_graphics 'ORTEP 3'
_computing_publication_material 'SHELXL-97 (Sheldrick, 1997)'
_computing_structure_refinement 'SHELXL-97 (Sheldrick, 1997)'
_computing_structure_solution 'SHELXS-97 (Sheldrick, 1990)'
_diffrn_ambient_temperature 173(2)
_diffrn_measured_fraction_theta_full 0.986
_diffrn_measured_fraction_theta_max 0.986
_diffrn_measurement_device_type 'Stoe IPDS 2T'
_diffrn_measurement_method \w-scans
_diffrn_radiation_monochromator graphite
_diffrn_radiation_source 'fine-focus sealed tube'
_diffrn_radiation_type MoK\a
_diffrn_radiation_wavelength 0.71073
_diffrn_reflns_av_R_equivalents 0.0612
_diffrn_reflns_av_sigmaI/netI 0.0257
_diffrn_reflns_limit_h_max 12
_diffrn_reflns_limit_h_min -11
_diffrn_reflns_limit_k_max 16
_diffrn_reflns_limit_k_min -16
_diffrn_reflns_limit_l_max 25
_diffrn_reflns_limit_l_min -25
_diffrn_reflns_number 39301
_diffrn_reflns_theta_full 26.37
_diffrn_reflns_theta_max 26.37
_diffrn_reflns_theta_min 5.82
_exptl_absorpt_coefficient_mu 0.994
_exptl_absorpt_correction_type none
_exptl_crystal_colour yellow
_exptl_crystal_density_diffrn 1.247
_exptl_crystal_density_method 'not measured'
_exptl_crystal_description bloc
_exptl_crystal_F_000 1088
_exptl_crystal_size_max 0.2
_exptl_crystal_size_mid 0.15
_exptl_crystal_size_min 0.1
_refine_diff_density_max 0.358
_refine_diff_density_min -0.268
_refine_diff_density_rms 0.043
_refine_ls_abs_structure_details 'Flack H D (1983), Acta Cryst. A39, 876-881'
_refine_ls_abs_structure_Flack 0.330(14)
_refine_ls_extinction_method none
_refine_ls_goodness_of_fit_ref 1.124
_refine_ls_hydrogen_treatment constr
_refine_ls_matrix_type full
_refine_ls_number_parameters 273
_refine_ls_number_reflns 5660
_refine_ls_number_restraints 0
_refine_ls_restrained_S_all 1.124
_refine_ls_R_factor_all 0.0199
_refine_ls_R_factor_gt 0.0189
_refine_ls_shift/su_max 0.002
_refine_ls_shift/su_mean 0.000
_refine_ls_structure_factor_coef Fsqd
_refine_ls_weighting_details 'calc w=1/[\s^2^(Fo^2^)+(0.0139P)^2^+0.8569P] where P=(Fo^2^+2Fc^2^)/3'
_refine_ls_weighting_scheme calc
_refine_ls_wR_factor_gt 0.0453
_refine_ls_wR_factor_ref 0.0457
_reflns_number_gt 5555
_reflns_number_total 5660
_reflns_threshold_expression >2sigma(I)
_cod_data_source_file B814936D.txt
_cod_data_source_block compound3
_cod_database_code 7000440

loop_
_symmetry_equiv_pos_as_xyz
'x, y, z'
'-x+1/2, -y, z+1/2'
'x+1/2, -y+1/2, -z'
'-x, y+1/2, -z+1/2'

loop_
_atom_site_label
_atom_site_type_symbol
_atom_site_fract_x
_atom_site_fract_y
_atom_site_fract_z
_atom_site_U_iso_or_equiv
_atom_site_adp_type
_atom_site_occupancy
_atom_site_symmetry_multiplicity
_atom_site_calc_flag
_atom_site_refinement_flags
_atom_site_disorder_assembly
_atom_site_disorder_group
C11 C 0.8648(3) 0.74361(16) 0.43468(10) 0.0352(5) Uani 1 1 d . . .
H11A H 0.8267 0.7851 0.4686 0.042 Uiso 1 1 calc R . .
H11B H 0.9581 0.7401 0.4424 0.042 Uiso 1 1 calc R . .
C12 C 0.8076(3) 0.63962(18) 0.43911(15) 0.0460(6) Uani 1 1 d . . .
H12A H 0.8256 0.6120 0.4815 0.069 Uiso 1 1 calc R . .
H12B H 0.8460 0.5979 0.4061 0.069 Uiso 1 1 calc R . .
H12C H 0.7149 0.6429 0.4326 0.069 Uiso 1 1 calc R . .
C13 C 0.6993(2) 0.79698(17) 0.34964(11) 0.0348(5) Uani 1 1 d . . .
H13A H 0.6642 0.7297 0.3480 0.042 Uiso 1 1 calc R . .
H13B H 0.6940 0.8248 0.3059 0.042 Uiso 1 1 calc R . .
C14 C 0.6154(3) 0.85890(19) 0.39466(14) 0.0428(6) Uani 1 1 d . . .
H14A H 0.5272 0.8591 0.3789 0.064 Uiso 1 1 calc R . .
H14B H 0.6479 0.9262 0.3959 0.064 Uiso 1 1 calc R . .
H14C H 0.6178 0.8309 0.4378 0.064 Uiso 1 1 calc R . .
C15 C 0.9065(3) 0.89168(15) 0.36316(12) 0.0354(5) Uani 1 1 d . . .
H15A H 0.8624 0.9389 0.3915 0.042 Uiso 1 1 calc R . .
H15B H 0.8968 0.9152 0.3186 0.042 Uiso 1 1 calc R . .
C16 C 1.0496(3) 0.89040(19) 0.38022(16) 0.0500(7) Uani 1 1 d . . .
H16A H 1.0851 0.9564 0.3752 0.075 Uiso 1 1 calc R . .
H16B H 1.0946 0.8451 0.3516 0.075 Uiso 1 1 calc R . .
H16C H 1.0603 0.8689 0.4247 0.075 Uiso 1 1 calc R . .
C21 C 0.2435(3) 0.6964(2) 0.13308(14) 0.0441(6) Uani 1 1 d . . .
H21A H 0.2117 0.6281 0.1327 0.053 Uiso 1 1 calc R . .
H21B H 0.2954 0.7051 0.1723 0.053 Uiso 1 1 calc R . .
C22 C 0.3306(3) 0.7117(2) 0.07424(15) 0.0543(7) Uani 1 1 d . . .
H22A H 0.4018 0.6651 0.0759 0.081 Uiso 1 1 calc R . .
H22B H 0.3641 0.7787 0.0745 0.081 Uiso 1 1 calc R . .
H22C H 0.2811 0.7009 0.0350 0.081 Uiso 1 1 calc R . .
C23 C 0.0359(3) 0.75706(19) 0.07907(13) 0.0454(6) Uani 1 1 d . . .
H23A H -0.0393 0.7994 0.0871 0.054 Uiso 1 1 calc R . .
H23B H 0.0790 0.7814 0.0400 0.054 Uiso 1 1 calc R . .
C24 C -0.0094(3) 0.6526(2) 0.06762(14) 0.0519(7) Uani 1 1 d . . .
H24A H -0.0674 0.6513 0.0308 0.078 Uiso 1 1 calc R . .
H24B H -0.0545 0.6288 0.1057 0.078 Uiso 1 1 calc R . .
H24C H 0.0645 0.6105 0.0590 0.078 Uiso 1 1 calc R . .
C25 C 0.1626(3) 0.87390(18) 0.14803(15) 0.0498(7) Uani 1 1 d . . .
H25A H 0.2243 0.8956 0.1150 0.060 Uiso 1 1 calc R . .
H25B H 0.0842 0.9139 0.1433 0.060 Uiso 1 1 calc R . .
C26 C 0.2192(3) 0.8920(2) 0.21339(17) 0.0599(8) Uani 1 1 d . . .
H26A H 0.2393 0.9618 0.2181 0.090 Uiso 1 1 calc R . .
H26B H 0.2976 0.8534 0.2182 0.090 Uiso 1 1 calc R . .
H26C H 0.1576 0.8727 0.2464 0.090 Uiso 1 1 calc R . .
C31 C 0.6519(3) 0.5952(2) 0.10018(15) 0.0511(6) Uani 1 1 d . . .
C32 C 0.6448(4) 0.6292(2) 0.16768(14) 0.0594(7) Uani 1 1 d . . .
H32A H 0.6173 0.6978 0.1687 0.089 Uiso 1 1 calc R . .
H32B H 0.7292 0.6233 0.1877 0.089 Uiso 1 1 calc R . .
H32C H 0.5831 0.5888 0.1912 0.089 Uiso 1 1 calc R . .
B2 B 0.2508(2) 0.62649(17) 0.40567(12) 0.0247(5) Uani 1 1 d . . .
H4 H 0.2059 0.6894 0.4320 0.030 Uiso 1 1 calc R . .
B3 B 0.1752(2) 0.49623(16) 0.40357(11) 0.0244(5) Uani 1 1 d . . .
H3 H 0.0832 0.4777 0.4285 0.029 Uiso 1 1 calc R . .
B4 B 0.2307(3) 0.43240(15) 0.32506(11) 0.0271(5) Uani 1 1 d . . .
H2A H 0.1732 0.3737 0.3008 0.032 Uiso 1 1 calc R . .
B5 B 0.3409(3) 0.52379(16) 0.27859(11) 0.0262(5) Uani 1 1 d . . .
H1A H 0.3525 0.5223 0.2252 0.031 Uiso 1 1 calc R . .
B6 B 0.3533(3) 0.64367(15) 0.32845(11) 0.0262(4) Uani 1 1 d . . .
H5 H 0.3726 0.7172 0.3063 0.031 Uiso 1 1 calc R . .
B7 B 0.3190(2) 0.52321(17) 0.44738(11) 0.0265(5) Uani 1 1 d . . .
H9 H 0.3152 0.5219 0.5011 0.032 Uiso 1 1 calc R . .
B8 B 0.3075(2) 0.41117(19) 0.40086(11) 0.0275(4) Uani 1 1 d . . .
H8 H 0.2964 0.3376 0.4243 0.033 Uiso 1 1 calc R . .
B9 B 0.4029(3) 0.42699(17) 0.32848(11) 0.0283(5) Uani 1 1 d . . .
H7 H 0.4529 0.3636 0.3051 0.034 Uiso 1 1 calc R . .
B10 B 0.4744(3) 0.54923(18) 0.33084(12) 0.0288(5) Uani 1 1 d . . .
H6 H 0.5706 0.5646 0.3092 0.035 Uiso 1 1 calc R . .
B11 B 0.4218(2) 0.60884(17) 0.40446(12) 0.0263(5) Uani 1 1 d . . .
H10 H 0.4841 0.6629 0.4303 0.032 Uiso 1 1 calc R . .
B12 B 0.4575(3) 0.47869(18) 0.40410(12) 0.0286(5) Uani 1 1 d . . .
H11 H 0.5433 0.4487 0.4298 0.034 Uiso 1 1 calc R . .
N1 N 0.8408(2) 0.79140(11) 0.36933(8) 0.0272(4) Uani 1 1 d . . .
H1 H 0.8800 0.7510 0.3394 0.033 Uiso 1 1 calc R . .
N2 N 0.1290(2) 0.76555(13) 0.13628(9) 0.0361(4) Uani 1 1 d . . .
H2 H 0.0824 0.7460 0.1719 0.043 Uiso 1 1 calc R . .
N3 N 0.6559(4) 0.5725(2) 0.04641(16) 0.0819(9) Uani 1 1 d . . .
S S -0.03110(5) 0.65607(4) 0.25490(2) 0.02773(11) Uani 1 1 d . . .
Sn Sn 0.143339(13) 0.589664(9) 0.310375(6) 0.02364(4) Uani 1 1 d . . .

loop_
_atom_site_aniso_label
_atom_site_aniso_U_11
_atom_site_aniso_U_22
_atom_site_aniso_U_33
_atom_site_aniso_U_23
_atom_site_aniso_U_13
_atom_site_aniso_U_12
C11 0.0397(12) 0.0384(11) 0.0275(10) 0.0042(8) 0.0001(11) 0.0027(11)
C12 0.0440(14) 0.0400(13) 0.0539(16) 0.0191(12) 0.0025(12) -0.0007(11)
C13 0.0383(13) 0.0325(11) 0.0337(12) 0.0031(9) -0.0057(10) -0.0014(9)
C14 0.0352(14) 0.0391(12) 0.0540(15) 0.0014(11) 0.0027(11) 0.0025(10)
C15 0.0453(13) 0.0257(11) 0.0352(11) -0.0012(8) 0.0058(10) -0.0039(9)
C16 0.0413(15) 0.0370(14) 0.0717(19) -0.0070(12) 0.0077(14) -0.0092(11)
C21 0.0414(14) 0.0433(13) 0.0475(14) 0.0098(11) -0.0001(12) 0.0064(11)
C22 0.0418(17) 0.0679(18) 0.0533(16) -0.0024(14) 0.0058(13) 0.0014(13)
C23 0.0503(16) 0.0450(13) 0.0408(14) 0.0107(11) 0.0044(12) 0.0169(12)
C24 0.066(2) 0.0559(16) 0.0342(13) -0.0029(12) -0.0031(13) 0.0013(14)
C25 0.0530(18) 0.0348(11) 0.0615(17) 0.0084(11) 0.0081(15) 0.0028(12)
C26 0.062(2) 0.0442(16) 0.074(2) -0.0048(13) -0.0057(16) -0.0195(14)
C31 0.0405(14) 0.0518(13) 0.0610(16) -0.0016(13) -0.0081(13) 0.0042(16)
C32 0.0530(17) 0.0773(18) 0.0479(15) 0.0102(13) -0.0091(15) -0.0038(17)
B2 0.0273(12) 0.0237(10) 0.0229(10) -0.0043(8) -0.0014(9) -0.0007(9)
B3 0.0283(13) 0.0247(10) 0.0203(10) -0.0012(8) 0.0015(9) -0.0035(9)
B4 0.0363(13) 0.0206(11) 0.0243(12) -0.0011(7) 0.0022(9) -0.0020(9)
B5 0.0309(13) 0.0264(10) 0.0214(10) -0.0009(8) 0.0035(10) -0.0016(10)
B6 0.0262(11) 0.0251(10) 0.0274(11) 0.0013(7) -0.0003(10) -0.0033(10)
B7 0.0310(13) 0.0295(11) 0.0189(10) 0.0007(8) 0.0005(9) 0.0026(9)
B8 0.0353(11) 0.0230(9) 0.0241(10) 0.0009(10) 0.0034(9) 0.0014(10)
B9 0.0331(12) 0.0263(12) 0.0255(11) -0.0018(8) 0.0040(9) 0.0039(9)
B10 0.0273(12) 0.0312(11) 0.0278(11) 0.0004(9) 0.0017(9) 0.0016(10)
B11 0.0231(11) 0.0278(12) 0.0279(11) -0.0036(8) -0.0031(9) -0.0013(9)
B12 0.0294(13) 0.0310(11) 0.0255(11) 0.0016(9) 0.0012(10) 0.0053(10)
N1 0.0344(10) 0.0242(8) 0.0231(8) -0.0026(6) 0.0031(8) -0.0008(8)
N2 0.0445(12) 0.0303(8) 0.0336(9) 0.0062(7) 0.0103(9) -0.0008(9)
N3 0.085(2) 0.089(2) 0.0727(19) -0.0280(16) -0.0110(18) 0.018(2)
S 0.0266(3) 0.0356(3) 0.0210(2) -0.00029(19) -0.0022(2) 0.0003(2)
Sn 0.02588(7) 0.02446(6) 0.02057(6) -0.00070(5) -0.00202(6) -0.00110(6)

loop_
_atom_type_symbol
_atom_type_description
_atom_type_scat_dispersion_real
_atom_type_scat_dispersion_imag
_atom_type_scat_source
C C 0.0033 0.0016 'International Tables Vol C Tables 4.2.6.8 and 6.1.1.4'
H H 0.0000 0.0000 'International Tables Vol C Tables 4.2.6.8 and 6.1.1.4'
B B 0.0013 0.0007 'International Tables Vol C Tables 4.2.6.8 and 6.1.1.4'
N N 0.0061 0.0033 'International Tables Vol C Tables 4.2.6.8 and 6.1.1.4'
S S 0.1246 0.1234 'International Tables Vol C Tables 4.2.6.8 and 6.1.1.4'
Sn Sn -0.6537 1.4246 'International Tables Vol C Tables 4.2.6.8 and 6.1.1.4'

loop_
_geom_angle_atom_site_label_1
_geom_angle_atom_site_label_2
_geom_angle_atom_site_label_3
_geom_angle
_geom_angle_site_symmetry_1
_geom_angle_site_symmetry_3
_geom_angle_publ_flag
N1 C11 C12 112.4(2) . . ?
N1 C11 H11A 109.1 . . ?
C12 C11 H11A 109.1 . . ?
N1 C11 H11B 109.1 . . ?
C12 C11 H11B 109.1 . . ?
H11A C11 H11B 107.9 . . ?
C11 C12 H12A 109.5 . . ?
C11 C12 H12B 109.5 . . ?
H12A C12 H12B 109.5 . . ?
C11 C12 H12C 109.5 . . ?
H12A C12 H12C 109.5 . . ?
H12B C12 H12C 109.5 . . ?
N1 C13 C14 114.34(19) . . ?
N1 C13 H13A 108.7 . . ?
C14 C13 H13A 108.7 . . ?
N1 C13 H13B 108.7 . . ?
C14 C13 H13B 108.7 . . ?
H13A C13 H13B 107.6 . . ?
C13 C14 H14A 109.5 . . ?
C13 C14 H14B 109.5 . . ?
H14A C14 H14B 109.5 . . ?
C13 C14 H14C 109.5 . . ?
H14A C14 H14C 109.5 . . ?
H14B C14 H14C 109.5 . . ?
N1 C15 C16 113.9(2) . . ?
N1 C15 H15A 108.8 . . ?
C16 C15 H15A 108.8 . . ?
N1 C15 H15B 108.8 . . ?
C16 C15 H15B 108.8 . . ?
H15A C15 H15B 107.7 . . ?
C15 C16 H16A 109.5 . . ?
C15 C16 H16B 109.5 . . ?
H16A C16 H16B 109.5 . . ?
C15 C16 H16C 109.5 . . ?
H16A C16 H16C 109.5 . . ?
H16B C16 H16C 109.5 . . ?
N2 C21 C22 114.5(2) . . ?
N2 C21 H21A 108.6 . . ?
C22 C21 H21A 108.6 . . ?
N2 C21 H21B 108.6 . . ?
C22 C21 H21B 108.6 . . ?
H21A C21 H21B 107.6 . . ?
C21 C22 H22A 109.5 . . ?
C21 C22 H22B 109.5 . . ?
H22A C22 H22B 109.5 . . ?
C21 C22 H22C 109.5 . . ?
H22A C22 H22C 109.5 . . ?
H22B C22 H22C 109.5 . . ?
C24 C23 N2 112.8(2) . . ?
C24 C23 H23A 109.0 . . ?
N2 C23 H23A 109.0 . . ?
C24 C23 H23B 109.0 . . ?
N2 C23 H23B 109.0 . . ?
H23A C23 H23B 107.8 . . ?
C23 C24 H24A 109.5 . . ?
C23 C24 H24B 109.5 . . ?
H24A C24 H24B 109.5 . . ?
C23 C24 H24C 109.5 . . ?
H24A C24 H24C 109.5 . . ?
H24B C24 H24C 109.5 . . ?
C26 C25 N2 113.0(2) . . ?
C26 C25 H25A 109.0 . . ?
N2 C25 H25A 109.0 . . ?
C26 C25 H25B 109.0 . . ?
N2 C25 H25B 109.0 . . ?
H25A C25 H25B 107.8 . . ?
C25 C26 H26A 109.5 . . ?
C25 C26 H26B 109.5 . . ?
H26A C26 H26B 109.5 . . ?
C25 C26 H26C 109.5 . . ?
H26A C26 H26C 109.5 . . ?
H26B C26 H26C 109.5 . . ?
N3 C31 C32 177.1(3) . . ?
C31 C32 H32A 109.5 . . ?
C31 C32 H32B 109.5 . . ?
H32A C32 H32B 109.5 . . ?
C31 C32 H32C 109.5 . . ?
H32A C32 H32C 109.5 . . ?
H32B C32 H32C 109.5 . . ?
B7 B2 B11 60.68(13) . . ?
B7 B2 B3 57.16(12) . . ?
B11 B2 B3 106.26(15) . . ?
B7 B2 B6 106.00(16) . . ?
B11 B2 B6 57.32(14) . . ?
B3 B2 B6 108.32(14) . . ?
B7 B2 Sn 115.64(13) . . ?
B11 B2 Sn 115.79(14) . . ?
B3 B2 Sn 65.78(10) . . ?
B6 B2 Sn 65.56(10) . . ?
B7 B2 H4 121.8 . . ?
B11 B2 H4 121.5 . . ?
B3 B2 H4 122.7 . . ?
B6 B2 H4 122.9 . . ?
Sn B2 H4 112.4 . . ?
B7 B3 B8 60.48(13) . . ?
B7 B3 B4 105.72(16) . . ?
B8 B3 B4 57.13(12) . . ?
B7 B3 B2 57.46(12) . . ?
B8 B3 B2 106.08(16) . . ?
B4 B3 B2 107.88(15) . . ?
B7 B3 Sn 115.38(13) . . ?
B8 B3 Sn 115.54(13) . . ?
B4 B3 Sn 65.63(9) . . ?
B2 B3 Sn 65.19(10) . . ?
B7 B3 H3 121.8 . . ?
B8 B3 H3 121.7 . . ?
B4 B3 H3 123.0 . . ?
B2 B3 H3 122.9 . . ?
Sn B3 H3 112.6 . . ?
B8 B4 B9 60.84(14) . . ?
B8 B4 B3 57.56(12) . . ?
B9 B4 B3 106.43(16) . . ?
B8 B4 B5 106.05(17) . . ?
B9 B4 B5 57.15(13) . . ?
B3 B4 B5 107.96(14) . . ?
B8 B4 Sn 115.79(13) . . ?
B9 B4 Sn 115.48(13) . . ?
B3 B4 Sn 65.51(9) . . ?
B5 B4 Sn 65.31(9) . . ?
B8 B4 H2A 121.4 . . ?
B9 B4 H2A 121.6 . . ?
B3 B4 H2A 122.7 . . ?
B5 B4 H2A 123.1 . . ?
Sn B4 H2A 112.6 . . ?
B9 B5 B10 60.91(14) . . ?
B9 B5 B6 106.46(16) . . ?
B10 B5 B6 57.52(13) . . ?
B9 B5 B4 57.15(13) . . ?
B10 B5 B4 106.14(16) . . ?
B6 B5 B4 108.06(15) . . ?
B9 B5 Sn 115.67(14) . . ?
B10 B5 Sn 115.81(13) . . ?
B6 B5 Sn 65.46(11) . . ?
B4 B5 Sn 65.52(11) . . ?
B9 B5 H1A 121.5 . . ?
B10 B5 H1A 121.4 . . ?
B6 B5 H1A 122.7 . . ?
B4 B5 H1A 123.0 . . ?
Sn B5 H1A 112.5 . . ?
B11 B6 B10 60.65(14) . . ?
B11 B6 B5 106.00(15) . . ?
B10 B6 B5 57.38(13) . . ?
B11 B6 B2 57.29(13) . . ?
B10 B6 B2 106.04(15) . . ?
B5 B6 B2 107.78(15) . . ?
B11 B6 Sn 115.48(14) . . ?
B10 B6 Sn 115.84(13) . . ?
B5 B6 Sn 65.62(11) . . ?
B2 B6 Sn 65.24(11) . . ?
B11 B6 H5 121.7 . . ?
B10 B6 H5 121.5 . . ?
B5 B6 H5 122.9 . . ?
B2 B6 H5 123.1 . . ?
Sn B6 H5 112.5 . . ?
B3 B7 B2 65.39(14) . . ?
B3 B7 B12 110.22(17) . . ?
B2 B7 B12 109.71(16) . . ?
B3 B7 B8 59.99(13) . . ?
B2 B7 B8 111.93(16) . . ?
B12 B7 B8 60.23(13) . . ?
B3 B7 B11 111.96(16) . . ?
B2 B7 B11 59.67(13) . . ?
B12 B7 B11 59.92(13) . . ?
B8 B7 B11 108.41(16) . . ?
B3 B7 H9 118.4 . . ?
B2 B7 H9 118.7 . . ?
B12 B7 H9 121.5 . . ?
B8 B7 H9 121.3 . . ?
B11 B7 H9 121.5 . . ?
B4 B8 B3 65.31(14) . . ?
B4 B8 B7 111.40(16) . . ?
B3 B8 B7 59.52(13) . . ?
B4 B8 B12 109.62(16) . . ?
B3 B8 B12 109.45(17) . . ?
B7 B8 B12 59.77(14) . . ?
B4 B8 B9 59.70(14) . . ?
B3 B8 B9 111.63(16) . . ?
B7 B8 B9 107.91(17) . . ?
B12 B8 B9 59.99(14) . . ?
B4 B8 H8 118.8 . . ?
B3 B8 H8 118.8 . . ?
B7 B8 H8 121.8 . . ?
B12 B8 H8 121.7 . . ?
B9 B8 H8 121.6 . . ?
B4 B9 B5 65.70(14) . . ?
B4 B9 B12 109.36(16) . . ?
B5 B9 B12 109.26(16) . . ?
B4 B9 B8 59.46(13) . . ?
B5 B9 B8 111.68(17) . . ?
B12 B9 B8 59.91(13) . . ?
B4 B9 B10 111.82(16) . . ?
B5 B9 B10 59.60(13) . . ?
B12 B9 B10 59.67(13) . . ?
B8 B9 B10 108.01(16) . . ?
B4 B9 H7 118.6 . . ?
B5 B9 H7 118.7 . . ?
B12 B9 H7 122.0 . . ?
B8 B9 H7 121.6 . . ?
B10 B9 H7 121.6 . . ?
B5 B10 B6 65.10(14) . . ?
B5 B10 B12 109.41(18) . . ?
B6 B10 B12 109.47(17) . . ?
B5 B10 B11 111.25(18) . . ?
B6 B10 B11 59.61(13) . . ?
B12 B10 B11 59.82(13) . . ?
B5 B10 B9 59.49(13) . . ?
B6 B10 B9 111.31(18) . . ?
B12 B10 B9 59.96(14) . . ?
B11 B10 B9 107.85(17) . . ?
B5 B10 H6 119.0 . . ?
B6 B10 H6 118.9 . . ?
B12 B10 H6 121.7 . . ?
B11 B10 H6 121.8 . . ?
B9 B10 H6 121.7 . . ?
B2 B11 B6 65.40(15) . . ?
B2 B11 B12 109.54(17) . . ?
B6 B11 B12 109.61(16) . . ?
B2 B11 B7 59.65(13) . . ?
B6 B11 B7 111.54(17) . . ?
B12 B11 B7 59.72(13) . . ?
B2 B11 B10 111.71(17) . . ?
B6 B11 B10 59.74(14) . . ?
B12 B11 B10 59.87(13) . . ?
B7 B11 B10 107.82(16) . . ?
B2 B11 H10 118.7 . . ?
B6 B11 H10 118.7 . . ?
B12 B11 H10 121.8 . . ?
B7 B11 H10 121.8 . . ?
B10 B11 H10 121.6 . . ?
B7 B12 B11 60.36(14) . . ?
B7 B12 B10 108.67(17) . . ?
B11 B12 B10 60.31(13) . . ?
B7 B12 B8 60.00(14) . . ?
B11 B12 B8 108.58(18) . . ?
B10 B12 B8 108.71(17) . . ?
B7 B12 B9 108.18(17) . . ?
B11 B12 B9 108.56(16) . . ?
B10 B12 B9 60.36(14) . . ?
B8 B12 B9 60.10(13) . . ?
B7 B12 H11 121.5 . . ?
B11 B12 H11 121.3 . . ?
B10 B12 H11 121.2 . . ?
B8 B12 H11 121.4 . . ?
B9 B12 H11 121.5 . . ?
C11 N1 C13 114.63(19) . . ?
C11 N1 C15 112.34(18) . . ?
C13 N1 C15 111.34(17) . . ?
C11 N1 H1 105.9 . . ?
C13 N1 H1 105.9 . . ?
C15 N1 H1 105.9 . . ?
C21 N2 C25 115.0(2) . . ?
C21 N2 C23 114.44(19) . . ?
C25 N2 C23 109.82(19) . . ?
C21 N2 H2 105.6 . . ?
C25 N2 H2 105.6 . . ?
C23 N2 H2 105.6 . . ?
B2 Sn S 135.33(6) . . ?
B2 Sn B6 49.20(8) . . ?
S Sn B6 133.34(5) . . ?
B2 Sn B5 84.29(9) . . ?
S Sn B5 133.86(6) . . ?
B6 Sn B5 48.92(8) . . ?
B2 Sn B3 49.02(8) . . ?
S Sn B3 136.86(6) . . ?
B6 Sn B3 84.53(8) . . ?
B5 Sn B3 84.36(8) . . ?
B2 Sn B4 84.19(8) . . ?
S Sn B4 136.02(6) . . ?
B6 Sn B4 84.40(8) . . ?
B5 Sn B4 49.16(8) . . ?
B3 Sn B4 48.86(8) . . ?

loop_
_geom_bond_atom_site_label_1
_geom_bond_atom_site_label_2
_geom_bond_distance
_geom_bond_site_symmetry_2
_geom_bond_publ_flag
C11 N1 1.502(3) . ?
C11 C12 1.512(3) . ?
C11 H11A 0.9700 . ?
C11 H11B 0.9700 . ?
C12 H12A 0.9600 . ?
C12 H12B 0.9600 . ?
C12 H12C 0.9600 . ?
C13 N1 1.506(3) . ?
C13 C14 1.508(3) . ?
C13 H13A 0.9700 . ?
C13 H13B 0.9700 . ?
C14 H14A 0.9600 . ?
C14 H14B 0.9600 . ?
C14 H14C 0.9600 . ?
C15 N1 1.506(3) . ?
C15 C16 1.507(4) . ?
C15 H15A 0.9700 . ?
C15 H15B 0.9700 . ?
C16 H16A 0.9600 . ?
C16 H16B 0.9600 . ?
C16 H16C 0.9600 . ?
C21 N2 1.495(3) . ?
C21 C22 1.512(4) . ?
C21 H21A 0.9700 . ?
C21 H21B 0.9700 . ?
C22 H22A 0.9600 . ?
C22 H22B 0.9600 . ?
C22 H22C 0.9600 . ?
C23 C24 1.490(4) . ?
C23 N2 1.514(4) . ?
C23 H23A 0.9700 . ?
C23 H23B 0.9700 . ?
C24 H24A 0.9600 . ?
C24 H24B 0.9600 . ?
C24 H24C 0.9600 . ?
C25 C26 1.478(4) . ?
C25 N2 1.509(3) . ?
C25 H25A 0.9700 . ?
C25 H25B 0.9700 . ?
C26 H26A 0.9600 . ?
C26 H26B 0.9600 . ?
C26 H26C 0.9600 . ?
C31 N3 1.142(4) . ?
C31 C32 1.456(4) . ?
C32 H32A 0.9600 . ?
C32 H32B 0.9600 . ?
C32 H32C 0.9600 . ?
B2 B7 1.768(3) . ?
B2 B11 1.768(4) . ?
B2 B3 1.907(3) . ?
B2 B6 1.911(3) . ?
B2 Sn 2.292(2) . ?
B2 H4 1.1000 . ?
B3 B7 1.762(3) . ?
B3 B8 1.771(3) . ?
B3 B4 1.906(3) . ?
B3 Sn 2.303(2) . ?
B3 H3 1.1000 . ?
B4 B8 1.762(3) . ?
B4 B9 1.767(4) . ?
B4 B5 1.916(3) . ?
B4 Sn 2.305(2) . ?
B4 H2A 1.1000 . ?
B5 B9 1.767(3) . ?
B5 B10 1.769(4) . ?
B5 B6 1.905(3) . ?
B5 Sn 2.301(3) . ?
B5 H1A 1.1000 . ?
B6 B11 1.769(3) . ?
B6 B10 1.771(4) . ?
B6 Sn 2.298(3) . ?
B6 H5 1.1000 . ?
B7 B12 1.775(3) . ?
B7 B8 1.779(3) . ?
B7 B11 1.786(3) . ?
B7 H9 1.1000 . ?
B8 B12 1.783(4) . ?
B8 B9 1.787(3) . ?
B8 H8 1.1000 . ?
B9 B12 1.785(3) . ?
B9 B10 1.792(3) . ?
B9 H7 1.1000 . ?
B10 B12 1.779(3) . ?
B10 B11 1.787(3) . ?
B10 H6 1.1000 . ?
B11 B12 1.779(3) . ?
B11 H10 1.1000 . ?
B12 H11 1.1000 . ?
N1 H1 0.9100 . ?
N2 H2 0.9100 . ?
S Sn 2.2958(5) . ?
